data_7209865
loop_
_publ_author_name
'Ramana, C. V.'
'Goriya, Yogesh'
'Durugkar, Kulbhushan A.'
'Chatterjee, Soumitra'
'Krishnaswamy, Shobhana'
'Gonnade, Rajesh G.'

_publ_section_title
;
 Evaluation of viability of halogen&#x22EF;O2N interactions: Insight from
 crystal packing in a series of isomeric halo and nitro substituted
 triaryl compounds with modular positioning of halogen and NO2 groups
;
_journal_issue 26
_journal_name_full CrystEngComm
_journal_page_first 5283
_journal_paper_doi 10.1039/c3ce40192h
_journal_volume 15
_journal_year 2013
_chemical_formula_moiety 'C14 H9 Cl N4 O2'
_chemical_formula_sum 'C14 H9 Cl N4 O2'
_chemical_formula_weight 300.70
_chemical_melting_point 129
_chemical_name_systematic
;
? 4-(3-Chlorophenyl)-1-(2-nitrophenyl)-1H-1,2,3-triazole
;
_space_group_IT_number 4
_symmetry_cell_setting monoclinic
_symmetry_space_group_name_Hall 'P 2yb'
_symmetry_space_group_name_H-M 'P 1 21 1'
_atom_sites_solution_hydrogens geom
_atom_sites_solution_primary direct
_atom_sites_solution_secondary difmap
_audit_creation_method SHELXL-97
_cell_angle_alpha 90.00
_cell_angle_beta 92.39(7)
_cell_angle_gamma 90.00
_cell_formula_units_Z 2
_cell_length_a 7.705(18)
_cell_length_b 7.191(18)
_cell_length_c 12.34(3)
_cell_measurement_reflns_used 1683
_cell_measurement_temperature 297(2)
_cell_measurement_theta_max 25.06
_cell_measurement_theta_min 2.65
_cell_volume 683(3)
_computing_cell_refinement 'SAINT (Bruker, 2003)'
_computing_data_collection 'SMART (Bruker, 2003)'
_computing_data_reduction 'SAINT (Bruker, 2003)'
_computing_molecular_graphics 'ORTEP-3 (Farrugia, 1997)'
_computing_publication_material 'SHELXTL (Bruker, 2003)'
_computing_structure_refinement 'SHELXL97 (Sheldrick, 1997)'
_computing_structure_solution 'SHELXS97 (Sheldrick, 1997)'
_diffrn_ambient_temperature 297(2)
_diffrn_measured_fraction_theta_full 0.995
_diffrn_measured_fraction_theta_max 0.995
_diffrn_measurement_device_type 'Bruker Smart APEX'
_diffrn_measurement_method 'Phi and Omega Scan'
_diffrn_radiation_monochromator graphite
_diffrn_radiation_source 'fine-focus sealed tube'
_diffrn_radiation_type MoK\a
_diffrn_radiation_wavelength 0.71073
_diffrn_reflns_av_R_equivalents 0.0991
_diffrn_reflns_av_sigmaI/netI 0.1127
_diffrn_reflns_limit_h_max 9
_diffrn_reflns_limit_h_min -9
_diffrn_reflns_limit_k_max 8
_diffrn_reflns_limit_k_min -8
_diffrn_reflns_limit_l_max 14
_diffrn_reflns_limit_l_min -14
_diffrn_reflns_number 3964
_diffrn_reflns_theta_full 24.99
_diffrn_reflns_theta_max 24.99
_diffrn_reflns_theta_min 1.65
_exptl_absorpt_coefficient_mu 0.289
_exptl_absorpt_correction_T_max 0.9717
_exptl_absorpt_correction_T_min 0.9106
_exptl_absorpt_correction_type multi-scan
_exptl_absorpt_process_details 'bruker sadabs'
_exptl_crystal_colour yellow
_exptl_crystal_density_diffrn 1.461
_exptl_crystal_density_method 'not measured'
_exptl_crystal_description plate
_exptl_crystal_F_000 308
_exptl_crystal_size_max 0.33
_exptl_crystal_size_mid 0.25
_exptl_crystal_size_min 0.10
_refine_diff_density_max 0.240
_refine_diff_density_min -0.241
_refine_diff_density_rms 0.057
_refine_ls_abs_structure_details 'Flack H D (1983), Acta Cryst. A39, 876-881'
_refine_ls_abs_structure_Flack 0.23(16)
_refine_ls_extinction_coef 0.009(8)
_refine_ls_extinction_expression Fc^*^=kFc[1+0.001xFc^2^\l^3^/sin(2\q)]^-1/4^
_refine_ls_extinction_method SHELXL
_refine_ls_goodness_of_fit_ref 1.088
_refine_ls_hydrogen_treatment constr
_refine_ls_matrix_type full
_refine_ls_number_parameters 191
_refine_ls_number_reflns 2311
_refine_ls_number_restraints 1
_refine_ls_restrained_S_all 1.088
_refine_ls_R_factor_all 0.0845
_refine_ls_R_factor_gt 0.0697
_refine_ls_shift/su_max 0.000
_refine_ls_shift/su_mean 0.000
_refine_ls_structure_factor_coef Fsqd
_refine_ls_weighting_details 'calc w=1/[\s^2^(Fo^2^)+(0.0794P)^2^+0.0243P] where P=(Fo^2^+2Fc^2^)/3'
_refine_ls_weighting_scheme calc
_refine_ls_wR_factor_gt 0.1752
_refine_ls_wR_factor_ref 0.1845
_reflns_number_gt 1804
_reflns_number_total 2311
_reflns_threshold_expression >2sigma(I)
_cod_data_source_file c3ce40192h.txt
_cod_data_source_block 2N3Cl
_cod_depositor_comments
;
The following automatic conversions were performed:

'_symmetry_cell_setting' tag value 'Monoclinic'' was replaced with
'monoclinic' value as specified in the replacement file
'/home/robertas/cod-tools/perl-scripts/inputs/replacement_values.lst'.

Automatic conversion script
Id: cif_fix_values 3143 2015-03-26 13:38:13Z robertas 
;
_cod_original_sg_symbol_H-M P21
_cod_database_code 7209865

loop_
_symmetry_equiv_pos_as_xyz
'x, y, z'
'-x, y+1/2, -z'

loop_
_atom_site_label
_atom_site_type_symbol
_atom_site_fract_x
_atom_site_fract_y
_atom_site_fract_z
_atom_site_U_iso_or_equiv
_atom_site_adp_type
_atom_site_occupancy
_atom_site_symmetry_multiplicity
_atom_site_calc_flag
_atom_site_refinement_flags
Cl1 Cl 0.3619(2) 0.3827(3) 1.14581(14) 0.0963(7) Uani 1 1 d .
O1 O 0.8646(4) 0.7858(6) 0.6266(3) 0.0673(11) Uani 1 1 d .
O2 O 0.8748(5) 0.6482(8) 0.4716(3) 0.0868(15) Uani 1 1 d .
N1 N 1.0390(4) 0.5113(6) 0.7608(2) 0.0476(10) Uani 1 1 d .
N2 N 0.8917(5) 0.4245(7) 0.7300(3) 0.0560(11) Uani 1 1 d .
N3 N 0.7985(5) 0.4048(6) 0.8168(3) 0.0547(11) Uani 1 1 d .
N4 N 0.9411(5) 0.6922(6) 0.5603(3) 0.0546(11) Uani 1 1 d .
C1 C 1.0411(6) 0.5513(7) 0.8686(3) 0.0480(11) Uani 1 1 d .
H1 H 1.1274 0.6121 0.9099 0.058 Uiso 1 1 calc R
C2 C 0.8881(5) 0.4821(6) 0.9023(3) 0.0428(10) Uani 1 1 d .
C3 C 0.8151(5) 0.4870(7) 1.0126(3) 0.0446(11) Uani 1 1 d .
C4 C 0.9184(6) 0.5394(7) 1.1022(3) 0.0546(13) Uani 1 1 d .
H4 H 1.0337 0.5725 1.0938 0.065 Uiso 1 1 calc R
C5 C 0.8496(8) 0.5423(8) 1.2048(4) 0.0660(15) Uani 1 1 d .
H5 H 0.9200 0.5755 1.2647 0.079 Uiso 1 1 calc R
C6 C 0.6795(8) 0.4968(8) 1.2182(4) 0.0657(15) Uani 1 1 d .
H6 H 0.6335 0.5011 1.2867 0.079 Uiso 1 1 calc R
C7 C 0.5768(7) 0.4447(8) 1.1292(4) 0.0634(15) Uani 1 1 d .
C8 C 0.6440(6) 0.4385(8) 1.0258(4) 0.0562(13) Uani 1 1 d .
H8 H 0.5739 0.4021 0.9664 0.067 Uiso 1 1 calc R
C9 C 1.1683(5) 0.5536(7) 0.6837(3) 0.0466(11) Uani 1 1 d .
C10 C 1.3385(6) 0.5137(8) 0.7052(4) 0.0558(13) Uani 1 1 d .
H10 H 1.3721 0.4594 0.7712 0.067 Uiso 1 1 calc R
C11 C 1.4630(6) 0.5526(10) 0.6307(4) 0.0677(16) Uani 1 1 d .
H11 H 1.5794 0.5263 0.6467 0.081 Uiso 1 1 calc R
C12 C 1.4117(7) 0.6316(9) 0.5315(4) 0.0633(15) Uani 1 1 d .
H12 H 1.4946 0.6589 0.4812 0.076 Uiso 1 1 calc R
C13 C 1.2414(7) 0.6692(8) 0.5075(4) 0.0577(14) Uani 1 1 d .
H13 H 1.2075 0.7185 0.4402 0.069 Uiso 1 1 calc R
C14 C 1.1178(6) 0.6334(7) 0.5842(3) 0.0479(11) Uani 1 1 d .

loop_
_atom_site_aniso_label
_atom_site_aniso_U_11
_atom_site_aniso_U_22
_atom_site_aniso_U_33
_atom_site_aniso_U_23
_atom_site_aniso_U_13
_atom_site_aniso_U_12
Cl1 0.0704(10) 0.1230(16) 0.0973(12) 0.0041(11) 0.0254(8) -0.0156(10)
O1 0.053(2) 0.083(3) 0.066(2) -0.001(2) 0.0077(17) 0.019(2)
O2 0.064(2) 0.149(4) 0.046(2) 0.001(2) -0.0122(18) 0.003(3)
N1 0.049(2) 0.059(3) 0.0339(17) -0.0013(18) -0.0093(15) -0.0041(19)
N2 0.051(2) 0.081(3) 0.0349(18) 0.000(2) -0.0043(15) -0.008(2)
N3 0.054(2) 0.067(3) 0.0422(19) 0.001(2) -0.0077(16) -0.014(2)
N4 0.051(2) 0.070(3) 0.043(2) 0.015(2) -0.0053(18) 0.000(2)
C1 0.056(3) 0.050(3) 0.036(2) 0.001(2) -0.0117(18) -0.007(2)
C2 0.044(2) 0.047(3) 0.037(2) 0.008(2) -0.0036(17) -0.001(2)
C3 0.051(2) 0.046(3) 0.037(2) 0.006(2) 0.0014(17) 0.007(2)
C4 0.063(3) 0.058(3) 0.042(2) 0.001(2) -0.002(2) -0.005(3)
C5 0.084(4) 0.073(4) 0.040(2) -0.006(3) -0.005(2) -0.012(3)
C6 0.094(4) 0.064(3) 0.040(2) -0.001(2) 0.016(2) 0.000(3)
C7 0.060(3) 0.076(4) 0.054(3) 0.004(3) 0.010(2) 0.004(3)
C8 0.058(3) 0.064(4) 0.047(2) 0.002(2) -0.0026(19) -0.002(2)
C9 0.043(2) 0.058(3) 0.039(2) 0.000(2) 0.0002(17) -0.002(2)
C10 0.052(3) 0.066(4) 0.049(2) 0.000(2) -0.0074(19) 0.004(3)
C11 0.038(2) 0.093(4) 0.071(3) -0.007(3) 0.000(2) 0.016(3)
C12 0.052(3) 0.079(4) 0.060(3) -0.004(3) 0.011(2) 0.002(3)
C13 0.058(3) 0.076(4) 0.040(2) 0.005(2) 0.007(2) -0.005(3)
C14 0.047(3) 0.054(3) 0.042(2) -0.005(2) -0.001(2) -0.003(2)

loop_
_atom_type_symbol
_atom_type_description
_atom_type_scat_dispersion_real
_atom_type_scat_dispersion_imag
_atom_type_scat_source
C C 0.0033 0.0016 'International Tables Vol C Tables 4.2.6.8 and 6.1.1.4'
H H 0.0000 0.0000 'International Tables Vol C Tables 4.2.6.8 and 6.1.1.4'
N N 0.0061 0.0033 'International Tables Vol C Tables 4.2.6.8 and 6.1.1.4'
O O 0.0106 0.0060 'International Tables Vol C Tables 4.2.6.8 and 6.1.1.4'
Cl Cl 0.1484 0.1585 'International Tables Vol C Tables 4.2.6.8 and 6.1.1.4'

loop_
_geom_angle_atom_site_label_1
_geom_angle_atom_site_label_2
_geom_angle_atom_site_label_3
_geom_angle
N2 N1 C1 110.6(4)
N2 N1 C9 120.9(4)
C1 N1 C9 128.5(4)
N3 N2 N1 107.7(3)
N2 N3 C2 108.1(4)
O1 N4 O2 122.7(4)
O1 N4 C14 119.9(4)
O2 N4 C14 117.3(4)
C2 C1 N1 104.3(4)
C2 C1 H1 127.9
N1 C1 H1 127.9
N3 C2 C1 109.4(4)
N3 C2 C3 121.4(4)
C1 C2 C3 129.2(4)
C8 C3 C4 119.6(4)
C8 C3 C2 119.9(4)
C4 C3 C2 120.5(4)
C3 C4 C5 120.1(5)
C3 C4 H4 120.0
C5 C4 H4 120.0
C6 C5 C4 120.6(5)
C6 C5 H5 119.7
C4 C5 H5 119.7
C5 C6 C7 119.3(4)
C5 C6 H6 120.4
C7 C6 H6 120.4
C6 C7 C8 121.0(5)
C6 C7 Cl1 119.6(4)
C8 C7 Cl1 119.4(4)
C3 C8 C7 119.4(4)
C3 C8 H8 120.3
C7 C8 H8 120.3
C10 C9 C14 119.4(4)
C10 C9 N1 121.0(4)
C14 C9 N1 119.6(4)
C9 C10 C11 121.1(5)
C9 C10 H10 119.4
C11 C10 H10 119.4
C10 C11 C12 119.2(5)
C10 C11 H11 120.4
C12 C11 H11 120.4
C13 C12 C11 120.5(5)
C13 C12 H12 119.7
C11 C12 H12 119.7
C12 C13 C14 119.7(5)
C12 C13 H13 120.2
C14 C13 H13 120.2
C13 C14 C9 120.0(5)
C13 C14 N4 118.2(4)
C9 C14 N4 121.7(4)

loop_
_geom_bond_atom_site_label_1
_geom_bond_atom_site_label_2
_geom_bond_distance
Cl1 C7 1.736(7)
O1 N4 1.229(6)
O2 N4 1.230(6)
N1 N2 1.337(6)
N1 C1 1.361(6)
N1 C9 1.439(6)
N2 N3 1.321(5)
N3 C2 1.356(6)
N4 C14 1.444(7)
C1 C2 1.361(6)
C1 H1 0.9300
C2 C3 1.496(6)
C3 C8 1.380(7)
C3 C4 1.388(7)
C4 C5 1.393(7)
C4 H4 0.9300
C5 C6 1.368(8)
C5 H5 0.9300
C6 C7 1.379(8)
C6 H6 0.9300
C7 C8 1.398(7)
C8 H8 0.9300
C9 C10 1.358(7)
C9 C14 1.396(7)
C10 C11 1.385(8)
C10 H10 0.9300
C11 C12 1.392(8)
C11 H11 0.9300
C12 C13 1.361(8)
C12 H12 0.9300
C13 C14 1.394(7)
C13 H13 0.9300

loop_
_geom_hbond_atom_site_label_D
_geom_hbond_atom_site_label_H
_geom_hbond_atom_site_label_A
_geom_hbond_distance_DH
_geom_hbond_distance_HA
_geom_hbond_distance_DA
_geom_hbond_angle_DHA
_geom_hbond_site_symmetry_A
C13 H13 N2 0.93 2.66 3.573(9) 168.3 2_756
C11 H11 N2 0.93 2.68 3.596(9) 168.6 1_655
C5 H5 O2 0.93 2.64 3.379(10) 136.3 1_556
C4 H4 Cl1 0.93 2.92 3.617(9) 132.7 1_655

loop_
_geom_torsion_atom_site_label_1
_geom_torsion_atom_site_label_2
_geom_torsion_atom_site_label_3
_geom_torsion_atom_site_label_4
_geom_torsion
C1 N1 N2 N3 -0.9(6)
C9 N1 N2 N3 -179.8(4)
N1 N2 N3 C2 0.7(5)
N2 N1 C1 C2 0.7(5)
C9 N1 C1 C2 179.6(5)
N2 N3 C2 C1 -0.2(5)
N2 N3 C2 C3 178.4(4)
N1 C1 C2 N3 -0.3(5)
N1 C1 C2 C3 -178.8(4)
N3 C2 C3 C8 -10.0(7)
C1 C2 C3 C8 168.3(5)
N3 C2 C3 C4 169.8(4)
C1 C2 C3 C4 -12.0(7)
C8 C3 C4 C5 0.2(7)
C2 C3 C4 C5 -179.5(5)
C3 C4 C5 C6 -1.1(8)
C4 C5 C6 C7 1.1(9)
C5 C6 C7 C8 -0.3(9)
C5 C6 C7 Cl1 178.8(5)
C4 C3 C8 C7 0.6(8)
C2 C3 C8 C7 -179.6(5)
C6 C7 C8 C3 -0.6(9)
Cl1 C7 C8 C3 -179.7(4)
N2 N1 C9 C10 -132.2(5)
C1 N1 C9 C10 49.1(8)
N2 N1 C9 C14 46.5(7)
C1 N1 C9 C14 -132.2(5)
C14 C9 C10 C11 0.7(8)
N1 C9 C10 C11 179.4(5)
C9 C10 C11 C12 -0.9(9)
C10 C11 C12 C13 -0.4(9)
C11 C12 C13 C14 1.9(8)
C12 C13 C14 C9 -2.1(8)
C12 C13 C14 N4 173.9(5)
C10 C9 C14 C13 0.8(7)
N1 C9 C14 C13 -177.9(5)
C10 C9 C14 N4 -175.0(5)
N1 C9 C14 N4 6.3(7)
O1 N4 C14 C13 -128.5(5)
O2 N4 C14 C13 49.9(7)
O1 N4 C14 C9 47.5(7)
O2 N4 C14 C9 -134.1(5)
